data_1506888
loop_
_publ_author_name
'Benati, Luisa'
'Bencivenni, Giorgio'
'Leardini, Rino'
'Minozzi, Matteo'
'Nanni, Daniele'
'Scialpi, Rosanna'
'Spagnolo, Piero'
'Zanardi, Giuseppe'
'Rizzoli, Corrado'

_publ_section_title
;
 Cyclizations of N-stannylaminyl radicals onto nitriles.
;
_journal_issue 3
_journal_name_full 'Organic letters'
_journal_page_first 417
_journal_page_last 420
_journal_paper_doi 10.1021/ol036268n
_journal_volume 6
_journal_year 2004
_chemical_formula_moiety 'C15 H17 N3'
_chemical_formula_sum 'C15 H17 N3'
_chemical_formula_weight 239.32
_space_group_IT_number 14
_symmetry_cell_setting monoclinic
_symmetry_space_group_name_Hall '-P 2yn'
_symmetry_space_group_name_H-M 'P 1 21/n 1'
_atom_sites_solution_hydrogens difmap
_atom_sites_solution_primary direct
_atom_sites_solution_secondary difmap
_cell_angle_alpha 90.00(0)
_cell_angle_beta 105.48(3)
_cell_angle_gamma 90.00(0)
_cell_formula_units_Z 4.00
_cell_length_a 7.504(2)
_cell_length_b 15.354(4)
_cell_length_c 11.812(4)
_cell_measurement_reflns_used 25
_cell_measurement_temperature 298
_cell_measurement_theta_max 42.2
_cell_measurement_theta_min 25.3
_cell_volume 1311.6(7)
_computing_cell_refinement 'Belletti et al., 1993'
_computing_data_collection 'Belletti, Cantoni & Pasquinelli,1993'
_computing_data_reduction 'DIFAU (Belletti et al.)'
_computing_publication_material 'PARST (Nardelli, 1983)'
_computing_structure_refinement 'SHELXL93 (Sheldrick, 1993)'
_computing_structure_solution 'SIR97 (Altomare et al., 1998)'
_diffrn_ambient_temperature 298
_diffrn_measured_fraction_theta_full 0.98
_diffrn_measured_fraction_theta_max 1.0
_diffrn_measurement_device 'Enraf-Nonius CAD4'
_diffrn_measurement_method omega/2theta
_diffrn_radiation_monochromator graphite
_diffrn_radiation_source fine-focussealedtube
_diffrn_radiation_type CuK\a
_diffrn_radiation_wavelength 1.54178
_diffrn_reflns_av_R_equivalents 0.0254
_diffrn_reflns_av_sigmaI/netI 0.0428
_diffrn_reflns_limit_h_max 8
_diffrn_reflns_limit_h_min -9
_diffrn_reflns_limit_k_max 18
_diffrn_reflns_limit_k_min -18
_diffrn_reflns_limit_l_max 14
_diffrn_reflns_limit_l_min 0
_diffrn_reflns_number 4794
_diffrn_reflns_theta_full 69.98
_diffrn_reflns_theta_max 69.98
_diffrn_reflns_theta_min 4.84
_diffrn_standards_decay_% 0.2
_diffrn_standards_interval_count 150
_diffrn_standards_number 3
_exptl_absorpt_coefficient_mu 0.5729
_exptl_absorpt_correction_T_max 0.955
_exptl_absorpt_correction_T_min 0.915
_exptl_absorpt_correction_type none
_exptl_crystal_colour colorless
_exptl_crystal_density_diffrn 1.2120
_exptl_crystal_density_meas ?
_exptl_crystal_density_method not_measured
_exptl_crystal_description prism
_exptl_crystal_F_000 512.0
_exptl_crystal_size_max 0.32
_exptl_crystal_size_mid 0.13
_exptl_crystal_size_min 0.08
_refine_diff_density_max 0.155
_refine_diff_density_min -0.166
_refine_diff_density_rms 0.033
_refine_ls_extinction_method none
_refine_ls_goodness_of_fit_all 0.991
_refine_ls_goodness_of_fit_ref 1.122
_refine_ls_hydrogen_treatment mixed
_refine_ls_matrix_type full
_refine_ls_number_parameters 166
_refine_ls_number_reflns 2203
_refine_ls_number_restraints 0
_refine_ls_restrained_S_all 1.005
_refine_ls_restrained_S_obs 1.122
_refine_ls_R_factor_all 0.0710
_refine_ls_R_factor_gt 0.0420
_refine_ls_shift/esd_mean 0.000
_refine_ls_shift/su_max 0.000
_refine_ls_structure_factor_coef Fsqd
_refine_ls_weighting_details 'calc w=1/[\s^2^(Fo^2^)+(0.0480P)^2^+0.0000P] where P=(Fo^2^+2Fc^2^)/3'
_refine_ls_weighting_scheme calc
_refine_ls_wR_factor_all 0.1113
_refine_ls_wR_factor_ref 0.0965
_reflns_number_gt 1524
_reflns_number_total 2461
_reflns_threshold_expression 'I>2 sigma(I)'
_cod_data_source_file ol036268nsi20031120_101851.cif
_cod_data_source_block C15H17N3
_cod_depositor_comments
;
The following automatic conversions were performed:

'_exptl_crystal_density_meas' value 'not_measured' was changed to '?'
- the value is perceived as not measured.

Automatic conversion script
Id: cif_fix_values 3008 2015-01-20 13:52:24Z robertas 
;
_cod_original_sg_symbol_H-M P21/n
_cod_database_code 1506888

loop_
_symmetry_equiv_pos_as_xyz
'x, y, z'
'-x+1/2, y+1/2, -z+1/2'
'-x, -y, -z'
'x-1/2, -y-1/2, z-1/2'

loop_
_atom_site_aniso_label
_atom_site_aniso_U_11
_atom_site_aniso_U_22
_atom_site_aniso_U_33
_atom_site_aniso_U_23
_atom_site_aniso_U_13
_atom_site_aniso_U_12
N1 0.0510(9) 0.0684(10) 0.0426(8) -0.0010(7) 0.0187(7) 0.0097(8)
N2 0.0518(9) 0.0590(9) 0.0424(8) 0.0015(7) 0.0194(7) 0.0081(7)
N3 0.0793(13) 0.0868(13) 0.0743(12) 0.0211(10) 0.0355(10) 0.0036(11)
C1 0.0513(12) 0.0686(12) 0.0622(12) 0.0025(10) 0.0167(9) 0.0013(9)
C2 0.0566(12) 0.0758(14) 0.0540(11) -0.0092(10) 0.0054(9) 0.0019(10)
C3 0.0712(14) 0.0660(12) 0.0523(11) -0.0108(9) 0.0143(10) 0.0038(10)
C4 0.0574(11) 0.0531(10) 0.0419(9) -0.0022(8) 0.0198(8) 0.0064(9)
C5 0.0627(12) 0.0586(11) 0.0536(11) -0.0027(9) 0.0241(9) 0.0110(9)
C6 0.0533(11) 0.0547(10) 0.0499(10) 0.0018(8) 0.0235(8) 0.0062(9)
C7 0.0525(11) 0.0470(9) 0.0433(9) 0.0015(7) 0.0203(8) 0.0027(8)
C8 0.0577(12) 0.0666(12) 0.0575(11) 0.0110(9) 0.0220(10) 0.0093(10)
C9 0.0532(11) 0.0486(10) 0.0581(11) 0.0101(8) 0.0188(9) 0.0048(9)
C10 0.0614(13) 0.0541(11) 0.0835(15) -0.0063(11) 0.0131(11) 0.0019(10)
C11 0.0892(18) 0.0565(13) 0.0838(15) -0.0057(11) 0.0294(14) 0.0179(12)
C12 0.0673(16) 0.0718(14) 0.0954(18) 0.0140(13) 0.0362(14) 0.0184(12)
C13 0.0512(13) 0.0806(15) 0.0943(17) 0.0044(13) 0.0181(12) 0.0022(11)
C14 0.0615(13) 0.0613(12) 0.0650(12) -0.0018(10) 0.0168(10) 0.0017(10)
C15 0.0597(12) 0.0684(12) 0.0460(10) 0.0049(9) 0.0238(9) 0.0120(10)

loop_
_atom_site_label
_atom_site_fract_x
_atom_site_fract_y
_atom_site_fract_z
_atom_site_U_iso_or_equiv
_atom_site_thermal_displace_type
_atom_site_aniso_ratio
_atom_site_occupancy
N1 -0.1042(2) 0.4976(1) -0.1618(1) 0.0528(6) aniso 2.05 1.0000
N2 0.1903(2) 0.4455(1) -0.0601(1) 0.0497(6) aniso 1.81 1.0000
N3 0.2407(3) 0.5655(1) -0.3451(2) 0.0772(8) aniso 2.15 1.0000
C1 -0.2690(3) 0.4702(1) -0.2522(2) 0.0604(7) aniso 1.38 1.0000
C2 -0.2283(3) 0.4547(1) -0.3692(2) 0.0639(8) aniso 1.76 1.0000
C3 -0.0670(3) 0.3919(1) -0.3565(2) 0.0636(8) aniso 1.71 1.0000
C4 0.1034(3) 0.4281(1) -0.2676(2) 0.0496(6) aniso 1.76 1.0000
C5 0.2634(3) 0.3656(1) -0.2158(2) 0.0567(7) aniso 1.81 1.0000
C6 0.3475(2) 0.4028(1) -0.0921(2) 0.0508(7) aniso 1.67 1.0000
C7 0.0602(2) 0.4574(1) -0.1538(2) 0.0461(7) aniso 1.54 1.0000
C8 0.4375(3) 0.3347(1) 0.0000(2) 0.0593(7) aniso 1.61 1.0000
C9 0.6096(3) 0.2942(1) -0.0205(2) 0.0526(7) aniso 1.56 1.0000
C10 0.5996(3) 0.2335(1) -0.1083(2) 0.0675(8) aniso 1.70 1.0000
C11 0.7594(4) 0.1987(1) -0.1290(2) 0.0753(10) aniso 2.19 1.0000
C12 0.9296(3) 0.2217(2) -0.0596(2) 0.0754(10) aniso 2.21 1.0000
C13 0.9409(3) 0.2807(2) 0.0285(2) 0.0756(10) aniso 1.91 1.0000
C14 0.7825(3) 0.3171(1) 0.0480(2) 0.0626(8) aniso 1.12 1.0000
C15 0.1768(3) 0.5057(1) -0.3142(2) 0.0562(7) aniso 2.10 1.0000
H1N -0.1236(26) 0.5125(13) -0.0951(17) 0.0634(0) iso 1.00 1.0000
H11 -0.3636(3) 0.5147(1) -0.2613(2) 0.0725(0) iso 1.00 1.0000
H12 -0.3170(3) 0.4170(1) -0.2271(2) 0.0725(0) iso 1.00 1.0000
H21 -0.1989(3) 0.5097(1) -0.4003(2) 0.0767(0) iso 1.00 1.0000
H22 -0.3372(3) 0.4310(1) -0.4242(2) 0.0767(0) iso 1.00 1.0000
H31 -0.0407(3) 0.3842(1) -0.4320(2) 0.0763(0) iso 1.00 1.0000
H32 -0.0990(3) 0.3356(1) -0.3303(2) 0.0763(0) iso 1.00 1.0000
H51 0.3529(3) 0.3658(1) -0.2618(2) 0.0680(0) iso 1.00 1.0000
H52 0.2190(3) 0.3066(1) -0.2120(2) 0.0680(0) iso 1.00 1.0000
H6 0.4397(2) 0.4471(1) -0.0962(2) 0.0609(0) iso 1.00 1.0000
H81 0.4689(3) 0.3619(1) 0.0769(2) 0.0712(0) iso 1.00 1.0000
H82 0.3483(3) 0.2890(1) 0.0003(2) 0.0712(0) iso 1.00 1.0000
H101 0.4845(3) 0.2156(1) -0.1542(2) 0.0810(0) iso 1.00 1.0000
H111 0.7503(4) 0.1596(1) -0.1904(2) 0.0903(0) iso 1.00 1.0000
H121 1.0363(3) 0.1975(2) -0.0722(2) 0.0904(0) iso 1.00 1.0000
H131 1.0562(3) 0.2967(2) 0.0761(2) 0.0908(0) iso 1.00 1.0000
H141 0.7931(3) 0.3575(1) 0.1081(2) 0.0751(0) iso 1.00 1.0000

loop_
_atom_type_symbol
_atom_type_description
_atom_type_scat_dispersion_real
_atom_type_scat_dispersion_imag
_atom_type_scat_source
C C 0.0181 0.0091 'International Tables Vol C Tables 4.2.6.8 and 6.1.1.4'
H H 0.0000 0.0000 'International Tables Vol C Tables 4.2.6.8 and 6.1.1.4'
N N 0.0311 0.0180 'International Tables Vol C Tables 4.2.6.8 and 6.1.1.4'

loop_
_geom_angle_atom_site_label_1
_geom_angle_atom_site_label_2
_geom_angle_atom_site_label_3
_geom_angle
C1 N1 C7 119.6(2)
C1 N1 H1N 115.1(13)
C7 N1 H1N 115.1(13)
C6 N2 C7 108.5(1)
N1 C1 C2 112.0(2)
N1 C1 H11 109.2(2)
N1 C1 H12 109.2(2)
C2 C1 H11 109.3(2)
C2 C1 H12 109.2(2)
H11 C1 H12 107.8(2)
C1 C2 C3 111.0(2)
C1 C2 H21 109.3(2)
C1 C2 H22 109.4(2)
C3 C2 H21 109.5(2)
C3 C2 H22 109.5(2)
H21 C2 H22 108.0(2)
C2 C3 C4 109.6(2)
C2 C3 H31 109.7(2)
C2 C3 H32 109.7(2)
C4 C3 H31 109.8(2)
C4 C3 H32 109.8(2)
H31 C3 H32 108.2(3)
C3 C4 C5 118.0(2)
C3 C4 C7 112.1(2)
C3 C4 C15 111.4(2)
C5 C4 C7 99.2(2)
C5 C4 C15 108.9(1)
C7 C4 C15 106.1(2)
C4 C5 C6 103.1(2)
C4 C5 H51 111.1(2)
C4 C5 H52 111.2(2)
C6 C5 H51 111.2(2)
C6 C5 H52 111.2(2)
H51 C5 H52 109.0(2)
N2 C6 C5 104.7(1)
N2 C6 C8 110.5(1)
N2 C6 H6 109.0(2)
C5 C6 C8 114.4(2)
C5 C6 H6 109.1(2)
C8 C6 H6 109.0(2)
N1 C7 N2 126.4(2)
N1 C7 C4 118.2(2)
N2 C7 C4 115.2(2)
C6 C8 C9 113.7(2)
C6 C8 H81 108.8(2)
C6 C8 H82 108.8(2)
C9 C8 H81 108.8(2)
C9 C8 H82 108.8(2)
H81 C8 H82 107.7(2)
C8 C9 C10 121.4(2)
C8 C9 C14 120.8(2)
C10 C9 C14 117.8(2)
C9 C10 C11 120.9(2)
C9 C10 H101 119.5(2)
C11 C10 H101 119.6(3)
C10 C11 C12 120.4(3)
C10 C11 H111 119.8(2)
C12 C11 H111 119.8(2)
C11 C12 C13 119.1(2)
C11 C12 H121 120.5(3)
C13 C12 H121 120.4(3)
C12 C13 C14 120.8(2)
C12 C13 H131 119.6(3)
C14 C13 H131 119.6(3)
C9 C14 C13 120.9(2)
C9 C14 H141 119.6(2)
C13 C14 H141 119.5(2)
N3 C15 C4 176.5(2)

loop_
_geom_bond_atom_site_label_1
_geom_bond_atom_site_label_2
_geom_bond_distance
N1 C1 1.463(2)
N1 C7 1.360(2)
N1 H1N 0.87(2)
N2 C6 1.484(2)
N2 C7 1.278(2)
N3 C15 1.140(3)
C1 C2 1.512(4)
C1 H11 0.970(3)
C1 H12 0.970(3)
C2 C3 1.523(3)
C2 H21 0.970(3)
C2 H22 0.969(3)
C3 C4 1.526(3)
C3 H31 0.971(4)
C3 H32 0.970(3)
C4 C5 1.531(3)
C4 C7 1.532(3)
C4 C15 1.479(3)
C5 C6 1.539(3)
C5 H51 0.970(4)
C5 H52 0.970(2)
C6 C8 1.530(3)
C6 H6 0.981(2)
C8 C9 1.510(3)
C8 H81 0.970(3)
C8 H82 0.970(3)
C9 C10 1.381(3)
C9 C14 1.379(3)
C10 C11 1.393(4)
C10 H101 0.930(3)
C11 C12 1.367(3)
C11 H111 0.930(3)
C12 C13 1.365(4)
C12 H121 0.930(4)
C13 C14 1.387(4)
C13 H131 0.930(3)
C14 H141 0.930(3)

loop_
_cod_related_entry_id
_cod_related_entry_database
_cod_related_entry_code
1 ChemSpider 4421610
